data_7212309
loop_
_publ_author_name
'Liu, Dong'
'Ren, Zhi-Gang'
'Li, Hong-Xi'
'Chen, Yang'
'Wang, Jing'
'Zhang, Yong'
'Lang, Jian-Ping'

_publ_section_title
;
 pH-dependent solvothermal formation of two different 3D multiple
 interpenetrating nets from the same components of Zn(NO3)2,
 1,3-benzenedicarboxylate and 1,4-bis[2-(4-pyridyl)ethenyl]benzene
;
_journal_issue 6
_journal_name_full CrystEngComm
_journal_page_first 1912
_journal_paper_doi 10.1039/b924647a
_journal_volume 12
_journal_year 2010
_chemical_formula_moiety 'C128 H90 N8 O25 Zn6, C2 H3 N'
_chemical_formula_sum 'C130 H93 N9 O25 Zn6'
_chemical_formula_weight 2573.35
_chemical_name_systematic
;
?
;
_space_group_IT_number 96
_symmetry_cell_setting tetragonal
_symmetry_space_group_name_Hall 'P 4nw 2abw'
_symmetry_space_group_name_H-M 'P 43 21 2'
_atom_sites_solution_hydrogens geom
_atom_sites_solution_primary direct
_atom_sites_solution_secondary difmap
_audit_creation_method SHELXL-97
_cell_angle_alpha 90.00
_cell_angle_beta 90.00
_cell_angle_gamma 90.00
_cell_formula_units_Z 4
_cell_length_a 20.007(3)
_cell_length_b 20.007(3)
_cell_length_c 28.168(6)
_cell_measurement_reflns_used 32342
_cell_measurement_temperature 223(2)
_cell_measurement_theta_max 25.3491
_cell_measurement_theta_min 3.0539
_cell_volume 11275(3)
_computing_cell_refinement 'CrystalClear, Ver. 1.30 (Rigaku/MSC, 2001)'
_computing_data_collection 'CrystalClear, Ver. 1.30 (Rigaku/MSC, 2001)'
_computing_data_reduction 'CrystalStructure, Ver. 3.60 (Rigaku/MSC, 2004)'
_computing_molecular_graphics 'ORTEPII (Johnson, 1976)'
_computing_publication_material SHELXL97
_computing_structure_refinement 'SHELXL-97 (Sheldrick, 1997)'
_computing_structure_solution 'SHELXS-97 (Sheldrick, 1990)'
_diffrn_ambient_temperature 223(2)
_diffrn_measured_fraction_theta_full 0.995
_diffrn_measured_fraction_theta_max 0.995
_diffrn_measurement_device_type 'Rigaku MercuryCCD area detector'
_diffrn_measurement_method \w
_diffrn_radiation_monochromator graphite
_diffrn_radiation_source 'fine-focus sealed tube'
_diffrn_radiation_type MoK\a
_diffrn_radiation_wavelength 0.71073
_diffrn_reflns_av_R_equivalents 0.1145
_diffrn_reflns_av_sigmaI/netI 0.0553
_diffrn_reflns_limit_h_max 23
_diffrn_reflns_limit_h_min -22
_diffrn_reflns_limit_k_max 22
_diffrn_reflns_limit_k_min -23
_diffrn_reflns_limit_l_max 33
_diffrn_reflns_limit_l_min -33
_diffrn_reflns_number 104185
_diffrn_reflns_theta_full 25.05
_diffrn_reflns_theta_max 25.05
_diffrn_reflns_theta_min 3.07
_diffrn_standards_decay_% 0
_diffrn_standards_interval_count 0
_diffrn_standards_interval_time 0
_diffrn_standards_number 0
_exptl_absorpt_coefficient_mu 1.338
_exptl_absorpt_correction_T_max 0.7284
_exptl_absorpt_correction_T_min 0.6167
_exptl_absorpt_correction_type multi-scan
_exptl_absorpt_process_details 'Jacobson, R. (1998) Private communication to Rigaku Company, Tokyo, Japan.'
_exptl_crystal_colour Yellow
_exptl_crystal_density_diffrn 1.516
_exptl_crystal_density_method 'not measured'
_exptl_crystal_description Block
_exptl_crystal_F_000 5264
_exptl_crystal_size_max 0.40
_exptl_crystal_size_mid 0.35
_exptl_crystal_size_min 0.23
_refine_diff_density_max 1.396
_refine_diff_density_min -0.757
_refine_diff_density_rms 0.093
_refine_ls_abs_structure_details 'Flack H D (1983), Acta Cryst. A39, 876-881'
_refine_ls_abs_structure_Flack 0.551(13)
_refine_ls_extinction_method none
_refine_ls_goodness_of_fit_ref 1.176
_refine_ls_hydrogen_treatment mixed
_refine_ls_matrix_type full
_refine_ls_number_parameters 750
_refine_ls_number_reflns 9947
_refine_ls_number_restraints 3
_refine_ls_restrained_S_all 1.176
_refine_ls_R_factor_all 0.1165
_refine_ls_R_factor_gt 0.0987
_refine_ls_shift/su_max 0.014
_refine_ls_shift/su_mean 0.001
_refine_ls_structure_factor_coef Fsqd
_refine_ls_weighting_details 'calc w=1/[\s^2^(Fo^2^)+(0.1134P)^2^+19.9901P] where P=(Fo^2^+2Fc^2^)/3'
_refine_ls_weighting_scheme calc
_refine_ls_wR_factor_gt 0.2316
_refine_ls_wR_factor_ref 0.2428
_reflns_number_gt 8376
_reflns_number_total 9947
_reflns_threshold_expression >2sigma(I)
_cod_data_source_file b924647a.txt
_cod_data_source_block 1
_cod_depositor_comments
;
The following automatic conversions were performed:

'_symmetry_cell_setting' value 'Tetragonal' changed to 'tetragonal'
according to /home/saulius/struct/CIF-dictionaries/cif_core.dic
dictionary named 'cif_core.dic' version 2.4.2 from 2011-04-26.

Automatic conversion script
Id: cif_fix_values 1891 2012-01-12 08:04:46Z andrius 
;
_cod_database_code 7212309

loop_
_symmetry_equiv_pos_as_xyz
'x, y, z'
'-x, -y, z+1/2'
'-y+1/2, x+1/2, z+3/4'
'y+1/2, -x+1/2, z+1/4'
'-x+1/2, y+1/2, -z+3/4'
'x+1/2, -y+1/2, -z+1/4'
'y, x, -z'
'-y, -x, -z+1/2'

loop_
_atom_site_label
_atom_site_type_symbol
_atom_site_fract_x
_atom_site_fract_y
_atom_site_fract_z
_atom_site_U_iso_or_equiv
_atom_site_adp_type
_atom_site_occupancy
_atom_site_symmetry_multiplicity
_atom_site_calc_flag
_atom_site_refinement_flags
Zn1 Zn -0.00084(3) 0.76938(3) 0.053647(17) 0.04943(14) Uani 1 1 d .
N1 N 0.00783(19) 0.66772(16) 0.04839(12) 0.0455(10) Uani 1 1 d .
O1 O -0.0425(2) 0.7791(2) -0.01481(12) 0.0809(13) Uani 1 1 d .
C1 C -0.0442(3) 0.6284(3) 0.05097(18) 0.0624(15) Uani 1 1 d .
H1 H -0.0866 0.6483 0.0539 0.075 Uiso 1 1 calc R
C2 C -0.0407(3) 0.5590(3) 0.0496(2) 0.0763(17) Uani 1 1 d .
H2 H -0.0799 0.5331 0.0511 0.092 Uiso 1 1 calc R
O2 O 0.0663(2) 0.7791(2) -0.02009(13) 0.0869(14) Uani 1 1 d .
N2 N 0.0115(2) -0.12988(17) 0.06213(13) 0.0500(11) Uani 1 1 d .
Zn2 Zn 0.54997(2) 0.76401(2) 0.063718(17) 0.04390(12) Uani 1 1 d .
C3 C 0.0211(3) 0.5287(2) 0.04603(17) 0.0608(15) Uani 1 1 d .
O3 O 0.1740(2) 0.8043(2) -0.17854(14) 0.0907(15) Uani 1 1 d .
Zn3 Zn 0.25988(4) 0.81377(4) -0.21118(2) 0.0780(2) Uani 1 1 d .
N3 N 0.54524(19) 1.66092(17) 0.05963(13) 0.0484(11) Uani 1 1 d .
C4 C 0.0746(3) 0.5683(2) 0.04100(17) 0.0565(15) Uani 1 1 d .
H4 H 0.1171 0.5497 0.0360 0.068 Uiso 1 1 calc R
O4 O 0.1162(2) 0.7589(2) -0.24019(12) 0.0921(15) Uani 1 1 d .
N4 N 0.54681(18) 0.86759(19) 0.07312(13) 0.0504(11) Uani 1 1 d .
O5 O 0.14844(15) 0.73802(16) 0.16232(11) 0.0545(9) Uani 1 1 d .
C5 C 0.0666(2) 0.6360(2) 0.04327(18) 0.0559(14) Uani 1 1 d .
H5 H 0.1053 0.6625 0.0411 0.067 Uiso 1 1 calc R
N5 N 0.32520(17) 0.67480(17) 0.2500 0.153(4) Uiso 1 2 d SD
O6 O 0.09910(15) 0.76074(16) 0.09536(13) 0.0618(10) Uani 1 1 d .
C6 C 0.0280(4) 0.4540(3) 0.0458(2) 0.091(2) Uani 1 1 d .
H6 H 0.0719 0.4391 0.0405 0.109 Uiso 1 1 calc R
C7 C -0.0086(6) 0.4130(3) 0.0506(2) 0.137(4) Uani 1 1 d .
H7 H -0.0514 0.4305 0.0563 0.164 Uiso 1 1 calc R
O7 O 0.40216(15) 0.73126(16) 0.16787(11) 0.0570(9) Uani 1 1 d .
C8 C -0.0109(5) 0.3368(3) 0.0508(2) 0.109(3) Uani 1 1 d .
O8 O 0.45700(14) 0.75978(17) 0.10336(12) 0.0600(10) Uani 1 1 d .
C9 C -0.0722(5) 0.3061(3) 0.0553(3) 0.141(4) Uani 1 1 d .
H9 H -0.1125 0.3302 0.0574 0.170 Uiso 1 1 calc R
O9 O 0.60071(19) 0.7712(2) -0.02008(15) 0.0899(14) Uani 1 1 d .
C10 C -0.0696(5) 0.2338(4) 0.0564(3) 0.125(3) Uani 1 1 d .
H10 H -0.1099 0.2095 0.0571 0.150 Uiso 1 1 calc R
O10 O 0.49735(18) 0.77316(17) 0.00089(11) 0.0630(10) Uani 1 1 d .
C11 C -0.0122(4) 0.2008(3) 0.0566(2) 0.100(3) Uani 1 1 d .
O11 O 0.3171(4) 0.7913(3) -0.1204(2) 0.153(2) Uiso 1 1 d .
C12 C 0.0460(5) 0.2324(3) 0.0532(2) 0.113(3) Uani 1 1 d .
H12 H 0.0858 0.2075 0.0517 0.136 Uiso 1 1 calc R
O12 O 0.3476(3) 0.8380(3) -0.1880(2) 0.136(2) Uiso 1 1 d .
C13 C 0.0488(5) 0.3065(4) 0.0517(2) 0.121(3) Uani 1 1 d .
H13 H 0.0893 0.3304 0.0514 0.146 Uiso 1 1 calc R
O13 O 0.26444(17) 0.73556(17) -0.2500 0.106(2) Uani 1 2 d SD
H1W H 0.2726(12) 0.7014(4) -0.2648(5) 0.075(17) Uiso 1 1 d D
C14 C -0.0173(5) 0.1259(3) 0.0580(2) 0.119(3) Uani 1 1 d .
H14 H -0.0608 0.1084 0.0563 0.142 Uiso 1 1 calc R
C15 C 0.0278(4) 0.0846(3) 0.0611(2) 0.085(2) Uani 1 1 d .
H15 H 0.0713 0.1022 0.0636 0.102 Uiso 1 1 calc R
C16 C 0.0232(3) 0.0120(2) 0.06147(18) 0.0596(15) Uani 1 1 d .
C17 C 0.0777(3) -0.0296(3) 0.06095(18) 0.0643(16) Uani 1 1 d .
H17 H 0.1209 -0.0111 0.0607 0.077 Uiso 1 1 calc R
C18 C 0.0700(2) -0.0996(2) 0.06080(19) 0.0595(15) Uani 1 1 d .
H18 H 0.1087 -0.1262 0.0597 0.071 Uiso 1 1 calc R
C19 C -0.0426(3) -0.0890(3) 0.0639(2) 0.0680(17) Uani 1 1 d .
H19 H -0.0856 -0.1078 0.0652 0.082 Uiso 1 1 calc R
C20 C -0.0355(3) -0.0197(3) 0.0638(2) 0.0781(19) Uani 1 1 d .
H20 H -0.0745 0.0064 0.0654 0.094 Uiso 1 1 calc R
C21 C 0.4888(3) 1.6293(2) 0.05721(17) 0.0564(14) Uani 1 1 d .
H21 H 0.4498 1.6551 0.0548 0.068 Uiso 1 1 calc R
C22 C 0.4815(3) 1.5609(2) 0.05796(19) 0.0620(15) Uani 1 1 d .
H22 H 0.4384 1.5423 0.0561 0.074 Uiso 1 1 calc R
C23 C 0.5360(3) 1.5192(2) 0.06130(17) 0.0581(15) Uani 1 1 d .
C24 C 0.5977(3) 1.5534(3) 0.0633(2) 0.0716(18) Uani 1 1 d .
H24 H 0.6377 1.5289 0.0655 0.086 Uiso 1 1 calc R
C25 C 0.6000(2) 1.6226(2) 0.06197(18) 0.0552(14) Uani 1 1 d .
H25 H 0.6420 1.6437 0.0628 0.066 Uiso 1 1 calc R
C26 C 0.5326(3) 1.4487(2) 0.06450(19) 0.0645(16) Uani 1 1 d .
H26 H 0.4896 1.4297 0.0645 0.077 Uiso 1 1 calc R
C27 C 0.5812(3) 1.4082(2) 0.0673(2) 0.0719(18) Uani 1 1 d .
H27 H 0.6239 1.4278 0.0671 0.086 Uiso 1 1 calc R
C28 C 0.5799(3) 1.3343(3) 0.0710(2) 0.0759(19) Uani 1 1 d .
C29 C 0.5213(3) 1.2976(3) 0.0708(2) 0.0767(19) Uani 1 1 d .
H29 H 0.4802 1.3202 0.0692 0.092 Uiso 1 1 calc R
C30 C 0.5216(3) 1.2278(3) 0.07295(18) 0.0645(15) Uani 1 1 d .
H30 H 0.4813 1.2036 0.0728 0.077 Uiso 1 1 calc R
C31 C 0.5826(3) 1.1949(3) 0.0753(2) 0.083(2) Uani 1 1 d .
C32 C 0.6403(4) 1.2299(3) 0.0771(4) 0.129(3) Uani 1 1 d .
H32 H 0.6810 1.2067 0.0800 0.155 Uiso 1 1 calc R
C33 C 0.6411(3) 1.2977(3) 0.0747(3) 0.120(3) Uani 1 1 d .
H33 H 0.6821 1.3207 0.0756 0.144 Uiso 1 1 calc R
C34 C 0.5840(4) 1.1201(3) 0.0780(2) 0.086(2) Uani 1 1 d .
H34 H 0.6264 1.1001 0.0793 0.103 Uiso 1 1 calc R
C35 C 0.5332(4) 1.0798(2) 0.07866(18) 0.0720(19) Uani 1 1 d .
H35 H 0.4900 1.0982 0.0794 0.086 Uiso 1 1 calc R
C36 C 0.5404(3) 1.0070(3) 0.07834(15) 0.0615(16) Uani 1 1 d .
C37 C 0.4848(3) 0.9682(3) 0.0746(2) 0.0732(18) Uani 1 1 d .
H37 H 0.4426 0.9887 0.0739 0.088 Uiso 1 1 calc R
C38 C 0.4891(3) 0.8989(2) 0.0716(2) 0.0652(16) Uani 1 1 d .
H38 H 0.4496 0.8738 0.0685 0.078 Uiso 1 1 calc R
C39 C 0.6007(3) 0.9056(2) 0.0767(2) 0.0635(17) Uani 1 1 d .
H39 H 0.6426 0.8844 0.0775 0.076 Uiso 1 1 calc R
C40 C 0.5993(3) 0.9727(2) 0.0793(2) 0.0657(17) Uani 1 1 d .
H40 H 0.6397 0.9964 0.0818 0.079 Uiso 1 1 calc R
C41 C 0.0051(2) 0.7817(2) -0.09190(16) 0.0529(13) Uani 1 1 d .
C42 C -0.0569(3) 0.7802(3) -0.11397(18) 0.0613(15) Uani 1 1 d .
H42 H -0.0960 0.7802 -0.0955 0.074 Uiso 1 1 calc R
C43 C -0.0615(3) 0.7788(4) -0.1626(2) 0.088(2) Uani 1 1 d .
H43 H -0.1037 0.7790 -0.1773 0.105 Uiso 1 1 calc R
C44 C -0.0036(3) 0.7771(3) -0.19026(17) 0.0733(18) Uani 1 1 d .
H44 H -0.0070 0.7721 -0.2234 0.088 Uiso 1 1 calc R
C45 C 0.0594(3) 0.7829(3) -0.16886(17) 0.0633(16) Uani 1 1 d .
C46 C 0.0633(3) 0.7839(2) -0.11905(16) 0.0589(15) Uani 1 1 d .
H46 H 0.1052 0.7860 -0.1040 0.071 Uiso 1 1 calc R
C47 C 0.0112(3) 0.7798(2) -0.03872(19) 0.0732(18) Uani 1 1 d .
C48 C 0.1209(3) 0.7823(3) -0.19860(18) 0.081(2) Uani 1 1 d .
C49 C 0.2182(2) 0.75403(18) 0.09492(15) 0.0422(11) Uani 1 1 d .
C50 C 0.2216(2) 0.7649(2) 0.04667(15) 0.0485(12) Uani 1 1 d .
H50 H 0.1819 0.7695 0.0292 0.058 Uiso 1 1 calc R
C51 C 0.2821(2) 0.7692(3) 0.02366(16) 0.0583(14) Uani 1 1 d .
H51 H 0.2837 0.7761 -0.0093 0.070 Uiso 1 1 calc R
C52 C 0.3395(2) 0.7633(2) 0.04911(15) 0.0498(13) Uani 1 1 d .
H52 H 0.3808 0.7660 0.0333 0.060 Uiso 1 1 calc R
C53 C 0.3387(2) 0.75332(19) 0.09789(15) 0.0395(11) Uani 1 1 d .
C54 C 0.2775(2) 0.74820(18) 0.12036(14) 0.0399(11) Uani 1 1 d .
H54 H 0.2760 0.7407 0.1533 0.048 Uiso 1 1 calc R
C55 C 0.1506(2) 0.7508(2) 0.11833(17) 0.0456(12) Uani 1 1 d .
C56 C 0.4040(2) 0.7468(2) 0.12506(17) 0.0499(13) Uani 1 1 d .
C57 C 0.5193(3) 0.7840(3) -0.08096(16) 0.0575(15) Uani 1 1 d .
C58 C 0.5681(3) 0.7814(3) -0.11739(19) 0.0700(17) Uani 1 1 d .
H58 H 0.6135 0.7743 -0.1105 0.084 Uiso 1 1 calc R
C59 C 0.5459(5) 0.7898(4) -0.1635(2) 0.114(3) Uani 1 1 d .
H59 H 0.5776 0.7885 -0.1881 0.137 Uiso 1 1 calc R
C60 C 0.4809(4) 0.7999(4) -0.1750(2) 0.105(3) Uani 1 1 d .
H60 H 0.4675 0.8051 -0.2068 0.127 Uiso 1 1 calc R
C61 C 0.4347(3) 0.8021(3) -0.1380(2) 0.0809(19) Uani 1 1 d .
C62 C 0.4535(3) 0.7914(3) -0.09181(19) 0.0615(15) Uani 1 1 d .
H62 H 0.4210 0.7891 -0.0677 0.074 Uiso 1 1 calc R
C63 C 0.5413(2) 0.7759(2) -0.02994(18) 0.0582(14) Uani 1 1 d .
C64 C 0.3572(4) 0.8081(4) -0.1496(3) 0.100(2) Uiso 1 1 d .
C65 C 0.23190(17) 0.76810(17) 0.2500 0.107(3) Uiso 1 2 d SD
H65A H 0.2525 0.8115 0.2456 0.161 Uiso 0.50 1 calc PR
H65B H 0.2083 0.7673 0.2801 0.161 Uiso 0.50 1 calc PR
H65C H 0.2007 0.7597 0.2244 0.161 Uiso 0.50 1 calc PR
C66 C 0.28448(14) 0.71552(14) 0.2500 0.192(6) Uiso 1 2 d SD

loop_
_atom_site_aniso_label
_atom_site_aniso_U_11
_atom_site_aniso_U_22
_atom_site_aniso_U_33
_atom_site_aniso_U_23
_atom_site_aniso_U_13
_atom_site_aniso_U_12
Zn1 0.0655(3) 0.0380(2) 0.0447(2) 0.0019(2) 0.0092(2) -0.0006(2)
N1 0.060(2) 0.0347(17) 0.0414(18) -0.0022(15) 0.0059(17) -0.0051(16)
O1 0.117(3) 0.083(2) 0.0434(18) 0.0115(18) 0.0236(19) -0.012(2)
C1 0.062(3) 0.061(3) 0.064(3) -0.009(2) 0.021(2) -0.001(3)
C2 0.106(4) 0.059(3) 0.064(3) -0.016(3) 0.006(3) -0.044(3)
O2 0.098(3) 0.108(3) 0.055(2) -0.003(2) -0.010(2) -0.005(3)
N2 0.071(2) 0.0382(18) 0.0412(19) -0.0074(16) -0.0132(19) 0.0012(18)
Zn2 0.0466(2) 0.0408(2) 0.0443(2) 0.0011(2) -0.0075(2) 0.0002(2)
C3 0.095(4) 0.039(2) 0.049(3) 0.000(2) -0.001(3) 0.018(2)
O3 0.080(2) 0.134(4) 0.058(2) -0.008(2) 0.011(2) -0.017(3)
Zn3 0.0792(4) 0.0979(5) 0.0567(3) 0.0125(3) -0.0062(3) 0.0012(4)
N3 0.053(2) 0.0464(19) 0.046(2) -0.0020(17) -0.0051(18) 0.0018(17)
C4 0.072(3) 0.046(2) 0.052(3) -0.014(2) 0.005(2) 0.009(2)
O4 0.093(3) 0.140(4) 0.0441(19) -0.023(2) 0.0107(19) 0.010(3)
N4 0.0403(19) 0.057(2) 0.054(2) 0.0042(18) -0.0032(18) 0.0041(17)
O5 0.0511(16) 0.0493(17) 0.0630(18) 0.0048(15) 0.0202(14) 0.0046(15)
C5 0.054(3) 0.052(3) 0.062(3) -0.010(2) 0.012(2) -0.004(2)
O6 0.0435(16) 0.0532(18) 0.089(2) -0.0118(18) 0.0095(16) 0.0011(15)
C6 0.150(6) 0.052(3) 0.071(4) 0.011(3) -0.009(4) 0.007(4)
C7 0.305(12) 0.049(3) 0.057(4) 0.004(3) -0.014(6) 0.019(5)
O7 0.0656(18) 0.0537(17) 0.0518(17) 0.0016(16) -0.0245(14) -0.0125(16)
C8 0.203(8) 0.050(3) 0.073(4) 0.013(3) 0.018(5) -0.002(4)
O8 0.0390(15) 0.0617(19) 0.079(2) -0.0158(18) 0.0006(15) -0.0037(15)
C9 0.229(9) 0.041(3) 0.154(7) 0.027(4) -0.039(7) -0.034(5)
O9 0.075(2) 0.106(3) 0.089(3) 0.007(3) -0.037(2) 0.003(2)
C10 0.178(7) 0.071(4) 0.125(6) 0.014(4) -0.051(5) 0.009(5)
O10 0.091(2) 0.0559(18) 0.0419(16) 0.0081(15) 0.0017(17) 0.0113(19)
C11 0.182(7) 0.031(2) 0.088(4) 0.011(3) -0.033(4) 0.010(3)
C12 0.236(8) 0.049(3) 0.056(3) -0.026(3) 0.034(4) -0.020(4)
C13 0.192(8) 0.120(5) 0.053(3) 0.022(4) 0.010(5) 0.039(6)
O13 0.115(3) 0.115(3) 0.086(4) -0.007(3) -0.007(3) 0.037(4)
C14 0.200(8) 0.057(3) 0.099(5) 0.003(3) -0.063(5) -0.004(4)
C15 0.132(5) 0.052(3) 0.071(4) 0.005(3) -0.025(4) -0.024(3)
C16 0.082(3) 0.046(2) 0.050(3) 0.004(2) -0.001(3) -0.003(2)
C17 0.072(3) 0.062(3) 0.059(3) 0.009(2) -0.006(3) -0.023(2)
C18 0.051(3) 0.054(3) 0.073(3) 0.015(3) -0.003(2) -0.003(2)
C19 0.074(3) 0.055(3) 0.075(3) 0.010(3) 0.013(3) -0.001(3)
C20 0.088(4) 0.051(3) 0.095(4) 0.005(3) 0.001(3) 0.032(3)
C21 0.062(3) 0.046(2) 0.062(3) -0.021(2) -0.005(2) -0.003(2)
C22 0.057(3) 0.049(2) 0.080(3) -0.003(3) 0.008(3) -0.023(2)
C23 0.088(3) 0.034(2) 0.053(3) 0.006(2) 0.013(3) -0.009(2)
C24 0.092(4) 0.053(3) 0.070(3) 0.002(3) 0.007(3) 0.023(3)
C25 0.055(3) 0.042(2) 0.069(3) -0.013(2) 0.006(2) -0.008(2)
C26 0.088(4) 0.039(2) 0.066(3) -0.008(2) 0.002(3) 0.006(3)
C27 0.104(4) 0.041(3) 0.071(3) 0.009(3) 0.023(3) 0.003(3)
C28 0.103(4) 0.051(3) 0.073(3) -0.003(3) 0.000(3) -0.012(3)
C29 0.123(5) 0.042(3) 0.065(3) 0.002(2) -0.015(3) 0.014(3)
C30 0.085(3) 0.050(3) 0.059(3) -0.001(2) -0.011(3) -0.018(3)
C31 0.121(5) 0.054(3) 0.075(4) 0.008(3) 0.029(3) 0.022(3)
C32 0.099(5) 0.041(3) 0.248(10) 0.013(5) 0.045(6) 0.004(3)
C33 0.077(4) 0.058(4) 0.224(9) -0.009(5) 0.045(5) -0.003(3)
C34 0.134(5) 0.043(3) 0.080(4) 0.011(3) 0.006(4) 0.014(3)
C35 0.133(5) 0.031(2) 0.052(3) 0.004(2) 0.021(3) 0.006(3)
C36 0.094(4) 0.058(3) 0.033(2) -0.004(2) 0.004(2) -0.011(3)
C37 0.078(4) 0.052(3) 0.090(4) 0.006(3) 0.000(3) 0.024(3)
C38 0.076(3) 0.043(2) 0.077(3) 0.008(2) 0.004(3) -0.021(2)
C39 0.053(3) 0.046(3) 0.091(4) 0.000(3) -0.007(3) 0.006(2)
C40 0.055(3) 0.042(2) 0.100(4) 0.012(3) -0.008(3) 0.005(2)
C41 0.067(3) 0.045(2) 0.047(2) 0.004(2) 0.007(2) -0.003(2)
C42 0.064(3) 0.064(3) 0.055(3) 0.009(2) 0.016(2) -0.005(3)
C43 0.091(4) 0.104(5) 0.067(4) 0.006(3) -0.005(3) 0.000(4)
C44 0.072(3) 0.109(4) 0.039(2) 0.009(3) 0.002(2) 0.000(3)
C45 0.063(3) 0.087(4) 0.040(2) 0.005(2) -0.001(2) 0.008(3)
C46 0.076(3) 0.059(3) 0.042(3) 0.001(2) 0.003(2) 0.009(3)
C47 0.133(5) 0.028(2) 0.059(3) 0.012(2) 0.018(3) 0.000(3)
C48 0.095(4) 0.104(5) 0.042(3) 0.008(3) 0.016(3) 0.011(4)
C49 0.050(2) 0.0270(18) 0.050(2) 0.0017(17) 0.005(2) -0.0059(18)
C50 0.051(2) 0.051(2) 0.044(2) 0.000(2) 0.002(2) 0.006(2)
C51 0.060(3) 0.075(3) 0.040(2) 0.008(2) 0.003(2) 0.004(3)
C52 0.047(2) 0.060(3) 0.042(2) -0.001(2) 0.0077(19) 0.004(2)
C53 0.041(2) 0.032(2) 0.046(2) 0.0049(17) -0.0091(18) -0.0144(16)
C54 0.048(2) 0.034(2) 0.037(2) -0.0052(16) 0.0060(19) 0.0030(18)
C55 0.037(2) 0.036(2) 0.064(3) 0.009(2) 0.010(2) 0.0041(18)
C56 0.060(3) 0.031(2) 0.059(3) -0.0183(19) -0.014(2) 0.0127(19)
C57 0.070(3) 0.062(3) 0.040(2) -0.005(2) 0.005(2) -0.015(3)
C58 0.076(3) 0.072(3) 0.062(3) 0.009(3) 0.011(3) 0.015(3)
C59 0.175(7) 0.116(6) 0.052(3) 0.013(4) 0.035(4) -0.011(5)
C60 0.157(6) 0.110(5) 0.049(3) 0.004(3) -0.037(4) 0.000(5)
C61 0.084(3) 0.089(4) 0.069(3) 0.002(3) -0.045(3) 0.007(3)
C62 0.057(3) 0.070(3) 0.058(3) 0.019(2) -0.011(2) -0.006(3)
C63 0.063(3) 0.044(2) 0.068(3) -0.002(2) -0.016(2) 0.005(2)

loop_
_atom_type_symbol
_atom_type_description
_atom_type_scat_dispersion_real
_atom_type_scat_dispersion_imag
_atom_type_scat_source
C C 0.0033 0.0016 'International Tables Vol C Tables 4.2.6.8 and 6.1.1.4'
H H 0.0000 0.0000 'International Tables Vol C Tables 4.2.6.8 and 6.1.1.4'
N N 0.0061 0.0033 'International Tables Vol C Tables 4.2.6.8 and 6.1.1.4'
O O 0.0106 0.0060 'International Tables Vol C Tables 4.2.6.8 and 6.1.1.4'
Zn Zn 0.2839 1.4301 'International Tables Vol C Tables 4.2.6.8 and 6.1.1.4'

loop_
_geom_angle_atom_site_label_1
_geom_angle_atom_site_label_2
_geom_angle_atom_site_label_3
_geom_angle
_geom_angle_site_symmetry_1
_geom_angle_site_symmetry_3
N1 Zn1 N2 167.94(16) . 1_565
N1 Zn1 O7 95.73(14) . 6_465
N2 Zn1 O7 94.16(14) 1_565 6_465
N1 Zn1 O1 93.40(15) . .
N2 Zn1 O1 93.62(15) 1_565 .
O7 Zn1 O1 89.11(14) 6_465 .
N1 Zn1 O6 83.68(13) . .
N2 Zn1 O6 84.88(14) 1_565 .
O7 Zn1 O6 126.95(12) 6_465 .
O1 Zn1 O6 143.94(14) . .
N1 Zn1 O2 88.35(15) . .
N2 Zn1 O2 87.46(15) 1_565 .
O7 Zn1 O2 145.13(13) 6_465 .
O1 Zn1 O2 56.05(14) . .
O6 Zn1 O2 87.91(13) . .
C1 N1 C5 114.8(4) . .
C1 N1 Zn1 121.8(3) . .
C5 N1 Zn1 123.4(3) . .
C47 O1 Zn1 98.7(4) . .
N1 C1 C2 124.1(5) . .
N1 C1 H1 118.0 . .
C2 C1 H1 118.0 . .
C1 C2 C3 118.9(5) . .
C1 C2 H2 120.5 . .
C3 C2 H2 120.6 . .
C47 O2 Zn1 82.7(3) . .
C18 N2 C19 115.6(4) . .
C18 N2 Zn1 123.8(3) . 1_545
C19 N2 Zn1 120.2(3) . 1_545
N3 Zn2 O10 90.99(14) 1_545 .
N3 Zn2 O5 92.40(14) 1_545 6_565
O10 Zn2 O5 139.53(13) . 6_565
N3 Zn2 N4 174.02(15) 1_545 .
O10 Zn2 N4 90.30(14) . .
O5 Zn2 N4 90.40(13) 6_565 .
N3 Zn2 O8 87.16(14) 1_545 .
O10 Zn2 O8 90.42(13) . .
O5 Zn2 O8 130.01(13) 6_565 .
N4 Zn2 O8 86.99(13) . .
C4 C3 C2 117.7(4) . .
C4 C3 C6 121.1(5) . .
C2 C3 C6 121.2(5) . .
C48 O3 Zn3 123.6(4) . .
O13 Zn3 O12 110.8(2) . .
O13 Zn3 O3 103.37(16) . .
O12 Zn3 O3 131.5(2) . .
O13 Zn3 O4 101.03(14) . 8_664
O12 Zn3 O4 103.1(2) . 8_664
O3 Zn3 O4 103.0(2) . 8_664
O13 Zn3 Zn3 37.79(12) . 8_664
O12 Zn3 Zn3 144.0(2) . 8_664
O3 Zn3 Zn3 82.21(13) . 8_664
O4 Zn3 Zn3 75.74(12) 8_664 8_664
C21 N3 C25 115.8(4) . .
C21 N3 Zn2 122.0(3) . 1_565
C25 N3 Zn2 122.1(3) . 1_565
C3 C4 C5 119.3(5) . .
C3 C4 H4 120.4 . .
C5 C4 H4 120.4 . .
C48 O4 Zn3 130.7(4) . 8_664
C38 N4 C39 116.4(4) . .
C38 N4 Zn2 119.7(3) . .
C39 N4 Zn2 123.7(3) . .
C55 O5 Zn2 110.7(3) . 6_465
N1 C5 C4 125.1(5) . .
N1 C5 H5 117.5 . .
C4 C5 H5 117.4 . .
C55 O6 Zn1 174.7(3) . .
C7 C6 C3 132.6(9) . .
C7 C6 H6 113.7 . .
C3 C6 H6 113.6 . .
C6 C7 C8 139.6(11) . .
C6 C7 H7 110.2 . .
C8 C7 H7 110.2 . .
C56 O7 Zn1 110.1(3) . 6_565
C13 C8 C9 126.3(7) . .
C13 C8 C7 115.1(9) . .
C9 C8 C7 118.2(8) . .
C56 O8 Zn2 170.2(3) . .
C8 C9 C10 114.5(8) . .
C8 C9 H9 122.7 . .
C10 C9 H9 122.8 . .
C11 C10 C9 121.9(8) . .
C11 C10 H10 119.0 . .
C9 C10 H10 119.0 . .
C63 O10 Zn2 104.1(3) . .
C12 C11 C10 121.6(6) . .
C12 C11 C14 122.3(7) . .
C10 C11 C14 116.0(7) . .
C11 C12 C13 120.6(8) . .
C11 C12 H12 119.7 . .
C13 C12 H12 119.7 . .
C64 O12 Zn3 108.1(5) . .
C8 C13 C12 114.7(8) . .
C8 C13 H13 122.6 . .
C12 C13 H13 122.6 . .
Zn3 O13 Zn3 104.4(2) . 8_664
Zn3 O13 H1W 170.5(17) . .
Zn3 O13 H1W 84.9(16) 8_664 .
C15 C14 C11 128.7(8) . .
C15 C14 H14 115.6 . .
C11 C14 H14 115.7 . .
C14 C15 C16 128.8(7) . .
C14 C15 H15 115.6 . .
C16 C15 H15 115.6 . .
C20 C16 C17 114.2(5) . .
C20 C16 C15 122.0(5) . .
C17 C16 C15 123.8(5) . .
C16 C17 C18 121.1(5) . .
C16 C17 H17 119.4 . .
C18 C17 H17 119.4 . .
N2 C18 C17 123.6(5) . .
N2 C18 H18 118.2 . .
C17 C18 H18 118.2 . .
N2 C19 C20 121.3(5) . .
N2 C19 H19 119.3 . .
C20 C19 H19 119.4 . .
C16 C20 C19 124.1(5) . .
C16 C20 H20 117.9 . .
C19 C20 H20 117.9 . .
N3 C21 C22 125.3(5) . .
N3 C21 H21 117.4 . .
C22 C21 H21 117.4 . .
C21 C22 C23 121.4(5) . .
C21 C22 H22 119.3 . .
C23 C22 H22 119.3 . .
C22 C23 C26 124.9(5) . .
C22 C23 C24 113.6(4) . .
C26 C23 C24 121.5(5) . .
C25 C24 C23 120.8(5) . .
C25 C24 H24 119.6 . .
C23 C24 H24 119.6 . .
N3 C25 C24 123.1(5) . .
N3 C25 H25 118.4 . .
C24 C25 H25 118.4 . .
C27 C26 C23 127.1(6) . .
C27 C26 H26 116.4 . .
C23 C26 H26 116.4 . .
C26 C27 C28 128.9(6) . .
C26 C27 H27 115.6 . .
C28 C27 H27 115.6 . .
C29 C28 C33 116.9(5) . .
C29 C28 C27 123.0(6) . .
C33 C28 C27 120.1(6) . .
C30 C29 C28 121.9(6) . .
C30 C29 H29 119.1 . .
C28 C29 H29 119.1 . .
C31 C30 C29 118.6(5) . .
C31 C30 H30 120.7 . .
C29 C30 H30 120.7 . .
C32 C31 C30 120.4(5) . .
C32 C31 C34 120.0(6) . .
C30 C31 C34 119.5(6) . .
C31 C32 C33 121.8(7) . .
C31 C32 H32 119.1 . .
C33 C32 H32 119.1 . .
C32 C33 C28 120.3(6) . .
C32 C33 H33 119.8 . .
C28 C33 H33 119.8 . .
C35 C34 C31 127.4(7) . .
C35 C34 H34 116.3 . .
C31 C34 H34 116.3 . .
C34 C35 C36 122.8(6) . .
C34 C35 H35 118.6 . .
C36 C35 H35 118.6 . .
C37 C36 C40 114.9(5) . .
C37 C36 C35 119.2(6) . .
C40 C36 C35 125.8(5) . .
C36 C37 C38 121.6(5) . .
C36 C37 H37 119.2 . .
C38 C37 H37 119.2 . .
N4 C38 C37 121.8(5) . .
N4 C38 H38 119.1 . .
C37 C38 H38 119.1 . .
N4 C39 C40 124.1(5) . .
N4 C39 H39 118.0 . .
C40 C39 H39 117.9 . .
C39 C40 C36 121.3(5) . .
C39 C40 H40 119.3 . .
C36 C40 H40 119.3 . .
C46 C41 C42 120.1(4) . .
C46 C41 C47 118.7(5) . .
C42 C41 C47 121.2(5) . .
C43 C42 C41 120.5(5) . .
C43 C42 H42 119.8 . .
C41 C42 H42 119.8 . .
C42 C43 C44 120.2(6) . .
C42 C43 H43 119.9 . .
C44 C43 H43 120.0 . .
C43 C44 C45 120.2(5) . .
C43 C44 H44 119.9 . .
C45 C44 H44 119.9 . .
C44 C45 C46 118.7(5) . .
C44 C45 C48 120.0(4) . .
C46 C45 C48 121.1(5) . .
C41 C46 C45 120.1(5) . .
C41 C46 H46 120.0 . .
C45 C46 H46 120.0 . .
O2 C47 O1 122.5(5) . .
O2 C47 C41 120.1(5) . .
O1 C47 C41 117.4(5) . .
O4 C48 O3 126.7(6) . .
O4 C48 C45 117.6(5) . .
O3 C48 C45 115.7(5) . .
C50 C49 C54 118.6(4) . .
C50 C49 C55 118.9(4) . .
C54 C49 C55 122.5(4) . .
C51 C50 C49 121.2(4) . .
C51 C50 H50 119.4 . .
C49 C50 H50 119.4 . .
C52 C51 C50 119.3(4) . .
C52 C51 H51 120.4 . .
C50 C51 H51 120.3 . .
C51 C52 C53 121.7(4) . .
C51 C52 H52 119.1 . .
C53 C52 H52 119.2 . .
C54 C53 C52 118.3(4) . .
C54 C53 C56 121.6(4) . .
C52 C53 C56 120.1(4) . .
C53 C54 C49 120.9(4) . .
C53 C54 H54 119.5 . .
C49 C54 H54 119.5 . .
O6 C55 O5 121.2(4) . .
O6 C55 C49 120.9(4) . .
O5 C55 C49 118.0(4) . .
O8 C56 O7 123.3(4) . .
O8 C56 C53 117.7(4) . .
O7 C56 C53 118.9(4) . .
C62 C57 C58 120.5(5) . .
C62 C57 C63 120.4(4) . .
C58 C57 C63 119.0(5) . .
C59 C58 C57 117.1(6) . .
C59 C58 H58 121.4 . .
C57 C58 H58 121.5 . .
C60 C59 C58 123.4(7) . .
C60 C59 H59 118.3 . .
C58 C59 H59 118.3 . .
C59 C60 C61 117.5(6) . .
C59 C60 H60 121.2 . .
C61 C60 H60 121.2 . .
C62 C61 C60 121.4(6) . .
C62 C61 C64 118.4(5) . .
C60 C61 C64 119.7(6) . .
C57 C62 C61 119.8(5) . .
C57 C62 H62 120.1 . .
C61 C62 H62 120.1 . .
O9 C63 O10 121.8(5) . .
O9 C63 C57 120.4(5) . .
O10 C63 C57 117.8(4) . .
O11 C64 O12 128.8(8) . .
O11 C64 C61 119.4(7) . .
O12 C64 C61 111.3(6) . .
C66 C65 H65A 109.5 . .
C66 C65 H65B 109.5 . .
H65A C65 H65B 109.5 . .
C66 C65 H65C 109.5 . .
H65A C65 H65C 109.5 . .
H65B C65 H65C 109.5 . .
N5 C66 C65 179.995(1) . .

loop_
_geom_bond_atom_site_label_1
_geom_bond_atom_site_label_2
_geom_bond_distance
_geom_bond_site_symmetry_2
Zn1 N1 2.047(3) .
Zn1 N2 2.044(4) 1_565
Zn1 O7 2.100(3) 6_465
Zn1 O1 2.110(4) .
Zn1 O6 2.326(3) .
Zn1 O2 2.481(4) .
N1 C1 1.306(6) .
N1 C5 1.344(6) .
O1 C47 1.268(7) .
C1 C2 1.392(7) .
C1 H1 0.9400 .
C2 C3 1.382(8) .
C2 H2 0.9400 .
O2 C47 1.221(8) .
N2 C18 1.319(6) .
N2 C19 1.356(7) .
N2 Zn1 2.044(4) 1_545
Zn2 N3 2.068(4) 1_545
Zn2 O10 2.067(3) .
Zn2 O5 2.083(3) 6_565
Zn2 N4 2.090(4) .
Zn2 O8 2.171(3) .
C3 C4 1.337(7) .
C3 C6 1.502(7) .
O3 C48 1.281(7) .
O3 Zn3 1.958(4) .
Zn3 O13 1.911(3) .
Zn3 O12 1.935(6) .
Zn3 O4 1.996(4) 8_664
Zn3 Zn3 3.0209(15) 8_664
N3 C21 1.295(6) .
N3 C25 1.338(6) .
N3 Zn2 2.068(4) 1_565
C4 C5 1.366(7) .
C4 H4 0.9400 .
O4 C48 1.264(7) .
O4 Zn3 1.996(4) 8_664
N4 C38 1.315(7) .
N4 C39 1.324(6) .
O5 C55 1.266(6) .
O5 Zn2 2.083(3) 6_465
C5 H5 0.9400 .
N5 C66 1.152(6) .
O6 C55 1.233(5) .
C6 C7 1.107(11) .
C6 H6 0.9400 .
C7 C8 1.525(9) .
C7 H7 0.9400 .
O7 C56 1.246(6) .
O7 Zn1 2.100(3) 6_565
C8 C13 1.339(13) .
C8 C9 1.377(13) .
O8 C56 1.251(6) .
C9 C10 1.449(9) .
C9 H9 0.9400 .
O9 C63 1.225(6) .
C10 C11 1.324(11) .
C10 H10 0.9400 .
O10 C63 1.237(6) .
C11 C12 1.328(11) .
C11 C14 1.503(8) .
O11 C64 1.198(10) .
C12 C13 1.486(10) .
C12 H12 0.9400 .
O12 C64 1.251(10) .
C13 H13 0.9400 .
O13 Zn3 1.911(3) 8_664
O13 H1W 0.816(8) .
C14 C15 1.227(10) .
C14 H14 0.9400 .
C15 C16 1.455(7) .
C15 H15 0.9400 .
C16 C20 1.338(8) .
C16 C17 1.371(8) .
C17 C18 1.409(7) .
C17 H17 0.9400 .
C18 H18 0.9400 .
C19 C20 1.394(7) .
C19 H19 0.9400 .
C20 H20 0.9400 .
C21 C22 1.377(7) .
C21 H21 0.9400 .
C22 C23 1.376(7) .
C22 H22 0.9400 .
C23 C26 1.415(6) .
C23 C24 1.413(8) .
C24 C25 1.386(7) .
C24 H24 0.9400 .
C25 H25 0.9400 .
C26 C27 1.267(8) .
C26 H26 0.9400 .
C27 C28 1.483(7) .
C27 H27 0.9400 .
C28 C29 1.384(9) .
C28 C33 1.431(9) .
C29 C30 1.397(7) .
C29 H29 0.9400 .
C30 C31 1.388(8) .
C30 H30 0.9400 .
C31 C32 1.352(10) .
C31 C34 1.498(8) .
C32 C33 1.358(9) .
C32 H32 0.9400 .
C33 H33 0.9400 .
C34 C35 1.296(9) .
C34 H34 0.9400 .
C35 C36 1.465(7) .
C35 H35 0.9400 .
C36 C37 1.360(8) .
C36 C40 1.363(8) .
C37 C38 1.391(7) .
C37 H37 0.9400 .
C38 H38 0.9400 .
C39 C40 1.343(7) .
C39 H39 0.9400 .
C40 H40 0.9400 .
C41 C46 1.394(7) .
C41 C42 1.388(7) .
C41 C47 1.504(7) .
C42 C43 1.372(8) .
C42 H42 0.9400 .
C43 C44 1.396(8) .
C43 H43 0.9400 .
C44 C45 1.403(7) .
C44 H44 0.9400 .
C45 C46 1.405(7) .
C45 C48 1.488(8) .
C46 H46 0.9400 .
C49 C50 1.378(6) .
C49 C54 1.392(6) .
C49 C55 1.505(6) .
C50 C51 1.376(6) .
C50 H50 0.9400 .
C51 C52 1.358(6) .
C51 H51 0.9400 .
C52 C53 1.388(6) .
C52 H52 0.9400 .
C53 C54 1.382(6) .
C53 C56 1.519(6) .
C54 H54 0.9400 .
C57 C62 1.360(7) .
C57 C58 1.416(7) .
C57 C63 1.511(7) .
C58 C59 1.382(9) .
C58 H58 0.9400 .
C59 C60 1.355(12) .
C59 H59 0.9400 .
C60 C61 1.394(9) .
C60 H60 0.9400 .
C61 C62 1.372(8) .
C61 C64 1.589(10) .
C62 H62 0.9400 .
C65 C66 1.488(6) .
C65 H65A 0.9700 .
C65 H65B 0.9700 .
C65 H65C 0.9700 .
